data_7709327
loop_
_publ_author_name
'Greenacre, Victoria K.'
'Hector, Andrew L.'
'Huang, Ruomeng'
'Levason, William'
'Sethi, Vikesh'
'Reid, Gillian'

_publ_section_title
;
 Tungsten(vi) selenide tetrachloride, WSeCl4 -- synthesis, properties,
 coordination complexes and application of [WSeCl4(SenBu2)] for CVD growth
 of WSe2 thin films
;
_journal_name_full 'Dalton Transactions'
_journal_paper_doi 10.1039/D1DT03980F
_journal_year 2022
_chemical_formula_moiety 'C4 H8 Cl8 O2 Se2 W2'
_chemical_formula_sum 'C4 H8 Cl8 O2 Se2 W2'
_chemical_formula_weight 897.32
_chemical_properties_physical Air-sensitive,Moisture-sensitive,Oxygen-sensitive
_space_group_crystal_system monoclinic
_space_group_IT_number 15
_space_group_name_Hall '-C 2yc'
_space_group_name_H-M_alt 'C 1 2/c 1'
_atom_sites_solution_hydrogens geom
_atom_sites_solution_primary dual
_audit_creation_date 2021-05-20
_audit_creation_method
;
Olex2 1.2
(compiled 2018.05.29 svn.r3508 for OlexSys, GUI svn.r5506)
;
_audit_update_record
;
2021-11-15 deposited with the CCDC.	2022-01-07 downloaded from the CCDC.
;
_cell_angle_alpha 90
_cell_angle_beta 90.841(2)
_cell_angle_gamma 90
_cell_formula_units_Z 4
_cell_length_a 22.1170(4)
_cell_length_b 6.51400(10)
_cell_length_c 11.5767(2)
_cell_measurement_reflns_used 12056
_cell_measurement_temperature 100
_cell_measurement_theta_max 32.5900
_cell_measurement_theta_min 3.2220
_cell_volume 1667.68(5)
_computing_cell_refinement 'CrysAlisPro 1.171.40.84a (Rigaku OD, 2020)'
_computing_data_collection 'CrysAlisPro 1.171.40.84a (Rigaku OD, 2020)'
_computing_data_reduction 'CrysAlisPro 1.171.40.84a (Rigaku OD, 2020)'
_computing_molecular_graphics 'Olex2 (Dolomanov et al., 2009)'
_computing_publication_material 'Olex2 (Dolomanov et al., 2009)'
_computing_structure_refinement 'ShelXL (Sheldrick, 2015)'
_computing_structure_solution 'ShelXT (Sheldrick, 2015)'
_diffrn_ambient_temperature 100
_diffrn_detector 'Hybrid Pixel Array Detector'
_diffrn_detector_area_resol_mean 10.0000
_diffrn_measured_fraction_theta_full 1.000
_diffrn_measured_fraction_theta_max 1.000
_diffrn_measurement_details
;
List of Runs (angles in degrees, time in seconds):

  # Type    Start    End  Width  t~exp~   \w     \q     \k     \f   Frames
#--------------------------------------------------------------------------
  1  \w    -98.00  23.00   0.50    0.50    --   -9.10 -60.00   0.00  242
  2  \w    -98.00  23.00   0.50    0.50    --   -9.10 -60.00 120.00  242
  3  \w    -98.00  80.00   0.50    0.50    --   -9.10   0.00 -30.00  356
  4  \w    -41.00  54.00   0.50    0.50    --   -9.10  60.00 -30.00  190
  5  \w    -40.00  80.00   0.50    0.50    --   -9.10  57.00  90.00  240
;
_diffrn_measurement_device 'four-circle diffractometer'
_diffrn_measurement_device_type 'XtaLAB AFC12 (RCD3): Kappa single'
_diffrn_measurement_method '\w scans'
_diffrn_orient_matrix_type 'CrysAlisPro convention (1999,Acta A55,543-557)'
_diffrn_orient_matrix_UB_11 -0.0305952000
_diffrn_orient_matrix_UB_12 -0.0099330000
_diffrn_orient_matrix_UB_13 -0.0184609000
_diffrn_orient_matrix_UB_21 -0.0096315000
_diffrn_orient_matrix_UB_22 0.0369987000
_diffrn_orient_matrix_UB_23 0.0543468000
_diffrn_orient_matrix_UB_31 0.0005161000
_diffrn_orient_matrix_UB_32 0.1018889000
_diffrn_orient_matrix_UB_33 -0.0214840000
_diffrn_radiation_monochromator mirror
_diffrn_radiation_probe x-ray
_diffrn_radiation_type MoK\a
_diffrn_radiation_wavelength 0.71073
_diffrn_reflns_av_R_equivalents 0.0729
_diffrn_reflns_av_unetI/netI 0.0349
_diffrn_reflns_Laue_measured_fraction_full 1.000
_diffrn_reflns_Laue_measured_fraction_max 1.000
_diffrn_reflns_limit_h_max 29
_diffrn_reflns_limit_h_min -29
_diffrn_reflns_limit_k_max 8
_diffrn_reflns_limit_k_min -8
_diffrn_reflns_limit_l_max 15
_diffrn_reflns_limit_l_min -15
_diffrn_reflns_number 17262
_diffrn_reflns_point_group_measured_fraction_full 1.000
_diffrn_reflns_point_group_measured_fraction_max 1.000
_diffrn_reflns_theta_full 25.242
_diffrn_reflns_theta_max 28.699
_diffrn_reflns_theta_min 1.842
_diffrn_source 'Rotating-anode X-ray tube'
_diffrn_source_type 'Rigaku (Mo) X-ray Source'
_exptl_absorpt_coefficient_mu 19.419
_exptl_absorpt_correction_T_max 1.00000
_exptl_absorpt_correction_T_min 0.55130
_exptl_absorpt_correction_type multi-scan
_exptl_absorpt_process_details
;
CrysAlisPro 1.171.40.84a (Rigaku Oxford Diffraction, 2020)
Empirical absorption correction using spherical harmonics,
implemented in SCALE3 ABSPACK scaling algorithm.
;
_exptl_crystal_colour black
_exptl_crystal_colour_primary black
_exptl_crystal_density_diffrn 3.574
_exptl_crystal_description block
_exptl_crystal_F_000 1600
_exptl_crystal_size_max 0.09
_exptl_crystal_size_mid 0.05
_exptl_crystal_size_min 0.04
_refine_diff_density_max 1.768
_refine_diff_density_min -1.891
_refine_diff_density_rms 0.212
_refine_ls_extinction_method none
_refine_ls_goodness_of_fit_ref 1.071
_refine_ls_hydrogen_treatment constr
_refine_ls_matrix_type full
_refine_ls_number_parameters 82
_refine_ls_number_reflns 2152
_refine_ls_number_restraints 0
_refine_ls_restrained_S_all 1.071
_refine_ls_R_factor_all 0.0226
_refine_ls_R_factor_gt 0.0207
_refine_ls_shift/su_max 0.002
_refine_ls_shift/su_mean 0.000
_refine_ls_structure_factor_coef Fsqd
_refine_ls_weighting_details 'w=1/[\s^2^(Fo^2^)+(0.0176P)^2^+3.8042P] where P=(Fo^2^+2Fc^2^)/3'
_refine_ls_weighting_scheme calc
_refine_ls_wR_factor_gt 0.0487
_refine_ls_wR_factor_ref 0.0494
_reflns_Friedel_coverage 0.000
_reflns_number_gt 2022
_reflns_number_total 2152
_reflns_threshold_expression 'I > 2\s(I)'
_cod_data_source_file d1dt03980f3.cif
_cod_data_source_block vg9247-07_1_a
_cod_database_code 7709327
_shelx_shelxl_version_number 2016/6
_chemical_oxdiff_formula W2Se2Cl8O2C4H8
_chemical_oxdiff_usercomment 'black /too dark to tell colour'
_shelx_space_group_comment
;
The symmetry employed for this shelxl refinement is uniquely defined
by the following loop, which should always be used as a source of
symmetry information in preference to the above space-group names.
They are only intended as comments.
;
_shelx_estimated_absorpt_t_max 0.511
_shelx_estimated_absorpt_t_min 0.274
_reflns_odcompleteness_completeness 100.00
_reflns_odcompleteness_iscentric 1
_reflns_odcompleteness_theta 28.64
_olex2_refinement_description
;
1. Fixed Uiso
 At 1.2 times of:
  All C(H,H) groups
2.a Secondary CH2 refined with riding coordinates:
 C1(H1A,H1B), C2(H2A,H2B)
;
_olex2_submission_special_instructions 'No special instructions were received'
_oxdiff_exptl_absorpt_empirical_details
;
Empirical correction (ABSPACK) includes:
- Absorption correction using spherical harmonics
- Frame scaling
;
_oxdiff_exptl_absorpt_empirical_full_max 4.346
_oxdiff_exptl_absorpt_empirical_full_min 0.301

loop_
_space_group_symop_operation_xyz
'x, y, z'
'-x, y, -z+1/2'
'x+1/2, y+1/2, z'
'-x+1/2, y+1/2, -z+1/2'
'-x, -y, -z'
'x, -y, z-1/2'
'-x+1/2, -y+1/2, -z'
'x+1/2, -y+1/2, z-1/2'

loop_
_atom_site_label
_atom_site_type_symbol
_atom_site_fract_x
_atom_site_fract_y
_atom_site_fract_z
_atom_site_U_iso_or_equiv
_atom_site_adp_type
_atom_site_occupancy
_atom_site_site_symmetry_order
_atom_site_calc_flag
_atom_site_refinement_flags_posn
_atom_site_refinement_flags_adp
_atom_site_refinement_flags_occupancy
_atom_site_disorder_assembly
_atom_site_disorder_group
W1 W 0.64646(2) 0.30313(2) 0.60970(2) 0.00658(6) Uani 1 1 d . . . . .
Se1 Se 0.72613(2) 0.18808(5) 0.71042(3) 0.01242(9) Uani 1 1 d . . . . .
Cl1 Cl 0.61597(4) 0.55754(12) 0.73558(7) 0.01106(16) Uani 1 1 d . . . . .
Cl2 Cl 0.57240(4) 0.09189(12) 0.68683(7) 0.01108(16) Uani 1 1 d . . . . .
Cl3 Cl 0.65072(4) 0.08679(12) 0.45226(7) 0.01041(16) Uani 1 1 d . . . . .
Cl4 Cl 0.69413(4) 0.55474(12) 0.50420(7) 0.01054(16) Uani 1 1 d . . . . .
O1 O 0.56089(11) 0.4317(3) 0.50254(19) 0.0078(5) Uani 1 1 d . . . . .
C1 C 0.51274(17) 0.3080(5) 0.4523(3) 0.0096(7) Uani 1 1 d . . . . .
H1A H 0.522785 0.160626 0.460734 0.012 Uiso 1 1 calc R . . . .
H1B H 0.508524 0.338974 0.368829 0.012 Uiso 1 1 calc R . . . .
C2 C 0.54592(16) 0.6472(5) 0.4884(3) 0.0088(6) Uani 1 1 d . . . . .
H2A H 0.542046 0.680575 0.405168 0.011 Uiso 1 1 calc R . . . .
H2B H 0.578578 0.733180 0.522203 0.011 Uiso 1 1 calc R . . . .

loop_
_atom_site_aniso_label
_atom_site_aniso_U_11
_atom_site_aniso_U_22
_atom_site_aniso_U_33
_atom_site_aniso_U_23
_atom_site_aniso_U_13
_atom_site_aniso_U_12
W1 0.00598(9) 0.00587(9) 0.00790(8) -0.00008(4) 0.00030(6) 0.00053(4)
Se1 0.01005(19) 0.01280(18) 0.01433(17) 0.00146(12) -0.00304(15) 0.00300(13)
Cl1 0.0124(4) 0.0106(4) 0.0102(3) -0.0032(3) 0.0001(3) 0.0020(3)
Cl2 0.0117(4) 0.0098(4) 0.0118(4) 0.0021(3) 0.0019(3) -0.0016(3)
Cl3 0.0112(4) 0.0086(3) 0.0114(4) -0.0028(3) 0.0012(3) 0.0015(3)
Cl4 0.0091(4) 0.0084(4) 0.0142(4) 0.0017(3) 0.0015(3) -0.0012(3)
O1 0.0055(11) 0.0049(10) 0.0129(11) 0.0006(8) -0.0028(9) -0.0004(9)
C1 0.0125(18) 0.0070(16) 0.0093(15) -0.0029(11) -0.0019(14) -0.0031(12)
C2 0.0077(16) 0.0055(14) 0.0132(15) -0.0005(12) 0.0005(13) 0.0020(13)

loop_
_atom_type_symbol
_atom_type_description
_atom_type_scat_dispersion_real
_atom_type_scat_dispersion_imag
_atom_type_scat_source
C C 0.0033 0.0016 'International Tables Vol C Tables 4.2.6.8 and 6.1.1.4'
H H 0.0000 0.0000 'International Tables Vol C Tables 4.2.6.8 and 6.1.1.4'
Cl Cl 0.1484 0.1585 'International Tables Vol C Tables 4.2.6.8 and 6.1.1.4'
O O 0.0106 0.0060 'International Tables Vol C Tables 4.2.6.8 and 6.1.1.4'
Se Se -0.0929 2.2259 'International Tables Vol C Tables 4.2.6.8 and 6.1.1.4'
W W -0.8490 6.8722 'International Tables Vol C Tables 4.2.6.8 and 6.1.1.4'

loop_
_geom_angle_atom_site_label_1
_geom_angle_atom_site_label_2
_geom_angle_atom_site_label_3
_geom_angle
_geom_angle_site_symmetry_1
_geom_angle_site_symmetry_3
_geom_angle_publ_flag
Se1 W1 Cl1 98.44(2) . . ?
Se1 W1 Cl2 98.97(2) . . ?
Se1 W1 Cl3 99.60(2) . . ?
Se1 W1 Cl4 98.73(2) . . ?
Se1 W1 O1 179.18(6) . . ?
Cl1 W1 Cl2 88.20(3) . . ?
Cl1 W1 O1 80.83(6) . . ?
Cl2 W1 O1 81.40(6) . . ?
Cl3 W1 Cl1 161.95(3) . . ?
Cl3 W1 Cl2 88.80(3) . . ?
Cl3 W1 Cl4 89.51(3) . . ?
Cl3 W1 O1 81.12(6) . . ?
Cl4 W1 Cl1 87.95(3) . . ?
Cl4 W1 Cl2 162.25(3) . . ?
Cl4 W1 O1 80.88(6) . . ?
C1 O1 W1 125.65(19) . . ?
C1 O1 C2 109.1(3) . . ?
C2 O1 W1 125.0(2) . . ?
O1 C1 H1A 109.7 . . ?
O1 C1 H1B 109.7 . . ?
O1 C1 C2 110.0(3) . 5_666 ?
H1A C1 H1B 108.2 . . ?
C2 C1 H1A 109.7 5_666 . ?
C2 C1 H1B 109.7 5_666 . ?
O1 C2 C1 109.4(3) . 5_666 ?
O1 C2 H2A 109.8 . . ?
O1 C2 H2B 109.8 . . ?
C1 C2 H2A 109.8 5_666 . ?
C1 C2 H2B 109.8 5_666 . ?
H2A C2 H2B 108.2 . . ?

loop_
_geom_bond_atom_site_label_1
_geom_bond_atom_site_label_2
_geom_bond_distance
_geom_bond_site_symmetry_2
_geom_bond_publ_flag
W1 Se1 2.2285(4) . ?
W1 Cl1 2.3138(8) . ?
W1 Cl2 2.3273(8) . ?
W1 Cl3 2.3069(8) . ?
W1 Cl4 2.3081(8) . ?
W1 O1 2.398(2) . ?
O1 C1 1.450(4) . ?
O1 C2 1.451(4) . ?
C1 H1A 0.9900 . ?
C1 H1B 0.9900 . ?
C1 C2 1.505(5) 5_666 ?
C2 H2A 0.9900 . ?
C2 H2B 0.9900 . ?
